data_2236355
loop_
_publ_author_name
'Feng, Tian-Jun'

_publ_section_title
;
 <i>trans</i>-Dichloridobis(4-nitroaniline-\k<i>N</i>^1^)palladium(II)
;
_journal_coeditor_code HY2592
_journal_issue 11
_journal_name_full 'Acta Crystallographica Section E'
_journal_page_first m1351
_journal_paper_doi 10.1107/S1600536812042134
_journal_volume 68
_journal_year 2012
_chemical_formula_iupac '[Pd Cl2 (C6 H6 N2 O2)2]'
_chemical_formula_moiety 'C12 H12 Cl2 N4 O4 Pd'
_chemical_formula_sum 'C12 H12 Cl2 N4 O4 Pd'
_chemical_formula_weight 453.56
_chemical_name_systematic
;
<i>trans</i>-Dichloridobis(4-nitroaniline-\k<i>N</i>^1^)palladium(II)
;
_space_group_IT_number 9
_symmetry_cell_setting monoclinic
_symmetry_space_group_name_Hall 'C -2yc'
_symmetry_space_group_name_H-M 'C 1 c 1'
_atom_sites_solution_hydrogens geom
_atom_sites_solution_primary direct
_atom_sites_solution_secondary difmap
_audit_creation_method SHELXL-97
_cell_angle_alpha 90.00
_cell_angle_beta 99.828(2)
_cell_angle_gamma 90.00
_cell_formula_units_Z 4
_cell_length_a 5.6014(8)
_cell_length_b 26.246(4)
_cell_length_c 11.0763(16)
_cell_measurement_reflns_used 5300
_cell_measurement_temperature 296(2)
_cell_measurement_theta_max 28.00
_cell_measurement_theta_min 1.26
_cell_volume 1604.5(4)
_computing_cell_refinement 'SAINT (Bruker, 2007)'
_computing_data_collection 'APEX2 (Bruker, 2007)'
_computing_data_reduction 'SAINT (Bruker, 2007)'
_computing_molecular_graphics 'XP in SHELXTL (Sheldrick, 2008) and DIAMOND (Brandenburg, 1999)'
_computing_publication_material 'SHELXTL (Sheldrick, 2008)'
_computing_structure_refinement 'SHELXL97 (Sheldrick, 2008)'
_computing_structure_solution 'SHELXS97 (Sheldrick, 2008)'
_diffrn_ambient_temperature 296(2)
_diffrn_measured_fraction_theta_full 0.992
_diffrn_measured_fraction_theta_max 0.992
_diffrn_measurement_device_type 'Bruker APEXII CCD'
_diffrn_measurement_method '\f and \w scans'
_diffrn_radiation_monochromator graphite
_diffrn_radiation_source 'fine-focus sealed tube'
_diffrn_radiation_type MoK\a
_diffrn_radiation_wavelength 0.71073
_diffrn_reflns_av_R_equivalents 0.0184
_diffrn_reflns_av_sigmaI/netI 0.0261
_diffrn_reflns_limit_h_max 6
_diffrn_reflns_limit_h_min -6
_diffrn_reflns_limit_k_max 31
_diffrn_reflns_limit_k_min -28
_diffrn_reflns_limit_l_max 10
_diffrn_reflns_limit_l_min -13
_diffrn_reflns_number 4453
_diffrn_reflns_theta_full 25.20
_diffrn_reflns_theta_max 25.20
_diffrn_reflns_theta_min 2.43
_exptl_absorpt_coefficient_mu 1.513
_exptl_absorpt_correction_T_max 0.688
_exptl_absorpt_correction_T_min 0.626
_exptl_absorpt_correction_type multi-scan
_exptl_absorpt_process_details '(SADABS; Sheldrick, 1996)'
_exptl_crystal_colour yellow
_exptl_crystal_density_diffrn 1.878
_exptl_crystal_density_method 'not measured'
_exptl_crystal_description block
_exptl_crystal_F_000 896
_exptl_crystal_size_max 0.33
_exptl_crystal_size_mid 0.30
_exptl_crystal_size_min 0.26
_refine_diff_density_max 0.501
_refine_diff_density_min -0.370
_refine_ls_abs_structure_details 'Flack (1983), 696 Friedel pairs'
_refine_ls_abs_structure_Flack 0.46(4)
_refine_ls_extinction_method none
_refine_ls_goodness_of_fit_ref 1.064
_refine_ls_hydrogen_treatment constr
_refine_ls_matrix_type full
_refine_ls_number_parameters 208
_refine_ls_number_reflns 2135
_refine_ls_number_restraints 2
_refine_ls_restrained_S_all 1.064
_refine_ls_R_factor_all 0.0228
_refine_ls_R_factor_gt 0.0210
_refine_ls_shift/su_max 0.002
_refine_ls_shift/su_mean 0.000
_refine_ls_structure_factor_coef Fsqd
_refine_ls_weighting_details 'calc w=1/[\s^2^(Fo^2^)+(0.0590P)^2^+0.1195P] where P=(Fo^2^+2Fc^2^)/3'
_refine_ls_weighting_scheme calc
_refine_ls_wR_factor_gt 0.0629
_refine_ls_wR_factor_ref 0.0772
_reflns_number_gt 2075
_reflns_number_total 2135
_reflns_threshold_expression I>2\s(I)
_cod_data_source_file hy2592.cif
_cod_data_source_block I
_cod_original_sg_symbol_H-M 'C c'
_cod_database_code 2236355
_cod_database_fobs_code 2236355

loop_
_symmetry_equiv_pos_as_xyz
'x, y, z'
'x, -y, z+1/2'
'x+1/2, y+1/2, z'
'x+1/2, -y+1/2, z+1/2'

loop_
_atom_site_type_symbol
_atom_site_label
_atom_site_fract_x
_atom_site_fract_y
_atom_site_fract_z
_atom_site_U_iso_or_equiv
_atom_site_adp_type
_atom_site_calc_flag
_atom_site_refinement_flags
_atom_site_occupancy
_atom_site_symmetry_multiplicity
C C1 0.7813(8) 0.46008(19) 0.2257(5) 0.0324(10) Uani d . 1 1
C C2 0.6105(10) 0.4507(2) 0.2984(6) 0.0405(13) Uani d . 1 1
H H2 0.4896 0.4745 0.3037 0.049 Uiso calc R 1 1
C C3 0.6200(9) 0.4053(2) 0.3641(5) 0.0406(12) Uani d . 1 1
H H3 0.5098 0.3985 0.4161 0.049 Uiso calc R 1 1
C C4 0.7981(9) 0.37081(19) 0.3496(5) 0.0358(11) Uani d . 1 1
C C5 0.9644(10) 0.3795(2) 0.2764(5) 0.0403(12) Uani d . 1 1
H H5 1.0798 0.3547 0.2692 0.048 Uiso calc R 1 1
C C6 0.9651(10) 0.4245(2) 0.2123(5) 0.0380(12) Uani d . 1 1
H H6 1.0801 0.4311 0.1629 0.046 Uiso calc R 1 1
C C7 1.1775(9) 0.66743(19) 0.2754(5) 0.0313(10) Uani d . 1 1
C C8 0.9834(10) 0.6949(2) 0.3044(5) 0.0371(11) Uani d . 1 1
H H8 0.8961 0.6828 0.3628 0.045 Uiso calc R 1 1
C C9 0.9216(10) 0.7412(2) 0.2439(5) 0.0380(12) Uani d . 1 1
H H9 0.7917 0.7605 0.2606 0.046 Uiso calc R 1 1
C C10 1.0586(8) 0.75750(18) 0.1588(4) 0.0307(10) Uani d . 1 1
C C11 1.2582(9) 0.73067(19) 0.1320(5) 0.0358(11) Uani d . 1 1
H H11 1.3503 0.7432 0.0762 0.043 Uiso calc R 1 1
C C12 1.3145(9) 0.6845(2) 0.1918(5) 0.0366(11) Uani d . 1 1
H H12 1.4445 0.6653 0.1753 0.044 Uiso calc R 1 1
Cl Cl1 1.2293(4) 0.55635(8) 0.0903(2) 0.0436(6) Uani d . 1 1
Cl Cl2 0.7793(4) 0.56838(7) 0.4000(2) 0.0408(5) Uani d . 1 1
N N1 0.7776(8) 0.50756(15) 0.1568(4) 0.0356(9) Uani d . 1 1
H H1A 0.6253 0.5198 0.1427 0.043 Uiso calc R 1 1
H H1B 0.8208 0.5010 0.0837 0.043 Uiso calc R 1 1
N N2 1.2299(8) 0.61827(16) 0.3332(4) 0.0365(9) Uani d . 1 1
H H2A 1.2109 0.6202 0.4122 0.044 Uiso calc R 1 1
H H2B 1.3851 0.6099 0.3316 0.044 Uiso calc R 1 1
N N3 0.8016(11) 0.3224(2) 0.4165(6) 0.0463(15) Uani d . 1 1
N N4 0.9877(9) 0.80407(15) 0.0883(5) 0.0404(10) Uani d . 1 1
O O1 0.6631(11) 0.3158(2) 0.4860(6) 0.0769(16) Uani d . 1 1
O O2 0.9473(9) 0.28974(16) 0.3938(5) 0.0609(12) Uani d . 1 1
O O3 0.7966(11) 0.8248(2) 0.1012(5) 0.0674(18) Uani d . 1 1
O O4 1.1159(9) 0.82003(16) 0.0195(5) 0.0601(12) Uani d . 1 1
Pd Pd1 1.00552(7) 0.562350(12) 0.24606(5) 0.02914(13) Uani d . 1 1

loop_
_atom_site_aniso_label
_atom_site_aniso_U_11
_atom_site_aniso_U_22
_atom_site_aniso_U_33
_atom_site_aniso_U_12
_atom_site_aniso_U_13
_atom_site_aniso_U_23
C1 0.027(2) 0.035(3) 0.035(3) -0.0012(19) 0.005(2) 0.000(2)
C2 0.029(3) 0.037(3) 0.056(4) 0.001(2) 0.010(3) -0.008(3)
C3 0.034(3) 0.045(3) 0.047(3) -0.006(2) 0.020(2) -0.003(3)
C4 0.038(3) 0.032(3) 0.036(3) -0.006(2) 0.004(2) -0.002(2)
C5 0.039(3) 0.041(3) 0.042(3) 0.006(2) 0.010(2) -0.003(2)
C6 0.038(3) 0.044(3) 0.033(3) -0.003(2) 0.011(2) 0.002(2)
C7 0.029(2) 0.029(2) 0.036(2) -0.0016(19) 0.005(2) -0.005(2)
C8 0.040(3) 0.039(3) 0.036(3) -0.005(2) 0.016(2) 0.004(2)
C9 0.035(2) 0.033(3) 0.046(3) 0.0080(19) 0.007(3) -0.005(2)
C10 0.028(2) 0.031(2) 0.033(3) -0.0011(18) 0.006(2) 0.000(2)
C11 0.033(2) 0.038(3) 0.039(3) 0.000(2) 0.013(2) -0.001(2)
C12 0.029(2) 0.040(3) 0.041(3) 0.004(2) 0.007(2) -0.002(2)
Cl1 0.0384(10) 0.0581(11) 0.0374(11) 0.0009(7) 0.0154(8) 0.0016(7)
Cl2 0.0420(10) 0.0447(9) 0.0380(11) 0.0022(6) 0.0133(8) -0.0019(7)
N1 0.033(2) 0.035(2) 0.038(2) -0.0002(17) 0.0059(18) -0.0011(18)
N2 0.036(2) 0.036(2) 0.036(2) 0.0006(17) 0.0009(18) 0.0037(18)
N3 0.059(3) 0.043(3) 0.037(3) -0.003(3) 0.008(3) 0.004(2)
N4 0.045(2) 0.031(2) 0.045(3) 0.0020(19) 0.007(2) 0.001(2)
O1 0.084(4) 0.069(3) 0.087(4) -0.002(3) 0.040(3) 0.028(3)
O2 0.076(3) 0.044(2) 0.056(3) 0.008(2) -0.005(2) 0.006(2)
O3 0.086(4) 0.068(4) 0.057(3) 0.042(3) 0.036(3) 0.024(3)
O4 0.064(3) 0.053(3) 0.071(3) 0.004(2) 0.031(2) 0.023(2)
Pd1 0.02850(17) 0.02877(19) 0.03039(19) 0.00214(16) 0.00572(12) 0.00207(17)

loop_
_atom_type_symbol
_atom_type_description
_atom_type_scat_dispersion_real
_atom_type_scat_dispersion_imag
_atom_type_scat_source
C C 0.0033 0.0016 'International Tables Vol C Tables 4.2.6.8 and 6.1.1.4'
H H 0.0000 0.0000 'International Tables Vol C Tables 4.2.6.8 and 6.1.1.4'
Cl Cl 0.1484 0.1585 'International Tables Vol C Tables 4.2.6.8 and 6.1.1.4'
N N 0.0061 0.0033 'International Tables Vol C Tables 4.2.6.8 and 6.1.1.4'
O O 0.0106 0.0060 'International Tables Vol C Tables 4.2.6.8 and 6.1.1.4'
Pd Pd -0.9988 1.0072 'International Tables Vol C Tables 4.2.6.8 and 6.1.1.4'

loop_
_geom_angle_atom_site_label_1
_geom_angle_atom_site_label_2
_geom_angle_atom_site_label_3
_geom_angle
C2 C1 C6 122.3(5)
C2 C1 N1 120.6(5)
C6 C1 N1 117.0(5)
C1 C2 C3 119.4(5)
C1 C2 H2 120.3
C3 C2 H2 120.3
C4 C3 C2 117.7(5)
C4 C3 H3 121.1
C2 C3 H3 121.1
C5 C4 C3 123.1(5)
C5 C4 N3 119.7(5)
C3 C4 N3 117.2(5)
C4 C5 C6 120.9(5)
C4 C5 H5 119.5
C6 C5 H5 119.5
C5 C6 C1 116.5(5)
C5 C6 H6 121.8
C1 C6 H6 121.8
C12 C7 C8 122.4(5)
C12 C7 N2 119.7(5)
C8 C7 N2 117.9(5)
C7 C8 C9 118.6(5)
C7 C8 H8 120.7
C9 C8 H8 120.7
C10 C9 C8 118.3(5)
C10 C9 H9 120.8
C8 C9 H9 120.8
C9 C10 C11 123.2(5)
C9 C10 N4 119.3(4)
C11 C10 N4 117.5(4)
C12 C11 C10 117.6(5)
C12 C11 H11 121.2
C10 C11 H11 121.2
C7 C12 C11 119.9(5)
C7 C12 H12 120.1
C11 C12 H12 120.1
C1 N1 Pd1 113.1(3)
C1 N1 H1A 109.0
Pd1 N1 H1A 109.0
C1 N1 H1B 109.0
Pd1 N1 H1B 109.0
H1A N1 H1B 107.8
C7 N2 Pd1 111.5(3)
C7 N2 H2A 109.3
Pd1 N2 H2A 109.3
C7 N2 H2B 109.3
Pd1 N2 H2B 109.3
H2A N2 H2B 108.0
O1 N3 O2 123.6(6)
O1 N3 C4 119.7(6)
O2 N3 C4 116.6(6)
O4 N4 O3 122.9(5)
O4 N4 C10 119.2(5)
O3 N4 C10 117.9(5)
N1 Pd1 N2 178.86(17)
N1 Pd1 Cl2 91.68(14)
N2 Pd1 Cl2 88.43(15)
N1 Pd1 Cl1 87.97(15)
N2 Pd1 Cl1 91.91(15)
Cl2 Pd1 Cl1 179.48(11)

loop_
_geom_bond_atom_site_label_1
_geom_bond_atom_site_label_2
_geom_bond_distance
C1 C2 1.374(8)
C1 C6 1.416(8)
C1 N1 1.459(7)
C2 C3 1.394(9)
C2 H2 0.9300
C3 C4 1.376(8)
C3 H3 0.9300
C4 C5 1.354(8)
C4 N3 1.470(8)
C5 C6 1.379(8)
C5 H5 0.9300
C6 H6 0.9300
C7 C12 1.375(8)
C7 C8 1.387(7)
C7 N2 1.448(7)
C8 C9 1.403(8)
C8 H8 0.9300
C9 C10 1.381(8)
C9 H9 0.9300
C10 C11 1.395(7)
C10 N4 1.468(6)
C11 C12 1.390(7)
C11 H11 0.9300
C12 H12 0.9300
Cl1 Pd1 2.305(2)
Cl2 Pd1 2.297(2)
N1 Pd1 2.060(4)
N1 H1A 0.9000
N1 H1B 0.9000
N2 Pd1 2.062(4)
N2 H2A 0.9000
N2 H2B 0.9000
N3 O1 1.196(9)
N3 O2 1.238(8)
N4 O4 1.207(7)
N4 O3 1.231(7)

loop_
_geom_hbond_atom_site_label_D
_geom_hbond_atom_site_label_H
_geom_hbond_atom_site_label_A
_geom_hbond_site_symmetry_A
_geom_hbond_distance_DH
_geom_hbond_distance_HA
_geom_hbond_distance_DA
_geom_hbond_angle_DHA
N1 H1A Cl1 1_455 0.90 2.40 3.293(5) 175
N1 H1B Cl2 2_564 0.90 2.71 3.474(5) 143
N2 H2A O3 4_565 0.90 2.52 3.287(7) 143
N2 H2B Cl2 1_655 0.90 2.46 3.310(5) 157
